data_2227651
loop_
_publ_author_name
'W\"ohlert, Susanne'
'Wriedt, Mario'
'Jess, Inke'
'N\"ather, Christian'

_publ_section_title
;
 <i>catena</i>-Poly[(<i>E</i>)-4,4'-(ethene-1,2-diyl)dipyridinium
 [[bis(thiocyanato-\k<i>N</i>)ferrate(II)]-di-\m-thiocyanato-\k^2^<i>N</i>:<i>S</i>;\k^2^<i>S</i>:<i>N</i>]]
;
_journal_coeditor_code IM2228
_journal_issue 10
_journal_name_full 'Acta Crystallographica Section E'
_journal_page_first m1256
_journal_paper_doi 10.1107/S160053681003624X
_journal_volume 66
_journal_year 2010
_chemical_formula_iupac '(C12 H12 N2) [Fe (N C S)4]'
_chemical_formula_moiety 'C12 H12 N2 2+, C4 Fe N4 S4 2-'
_chemical_formula_sum 'C16 H12 Fe N6 S4'
_chemical_formula_weight 472.41
_chemical_name_systematic
;
<i>catena</i>-Poly[(<i>E</i>)-4,4'-(ethene-1,2-diyl)dipyridinium
[[bis(thiocyanato-\k<i>N</i>)ferrate(II)]-di-\m-thiocyanato-
\k^2^<i>N</i>:<i>S</i>;\k^2^<i>S</i>:<i>N</i>]]
;
_space_group_IT_number 14
_symmetry_cell_setting monoclinic
_symmetry_space_group_name_Hall '-P 2ybc'
_symmetry_space_group_name_H-M 'P 1 21/c 1'
_atom_sites_solution_hydrogens geom
_atom_sites_solution_primary direct
_atom_sites_solution_secondary difmap
_audit_creation_method SHELXL-97
_cell_angle_alpha 90.00
_cell_angle_beta 96.562(3)
_cell_angle_gamma 90.00
_cell_formula_units_Z 2
_cell_length_a 5.7360(2)
_cell_length_b 11.5093(4)
_cell_length_c 15.0971(6)
_cell_measurement_reflns_used 16607
_cell_measurement_temperature 293(2)
_cell_measurement_theta_max 28
_cell_measurement_theta_min 2
_cell_volume 990.14(6)
_computing_cell_refinement 'X-AREA (Stoe & Cie, 2008)'
_computing_data_collection 'X-AREA (Stoe & Cie, 2008)'
_computing_data_reduction 'X-AREA (Stoe & Cie, 2008)'
_computing_molecular_graphics 'XP in SHELXTL (Sheldrick, 2008) and DIAMOND (Brandenburg, 1999)'
_computing_publication_material 'XCIF in SHELXTL (Sheldrick, 2008)'
_computing_structure_refinement 'SHELXL97 (Sheldrick, 2008)'
_computing_structure_solution 'SHELXS97 (Sheldrick, 2008)'
_diffrn_ambient_temperature 293(2)
_diffrn_measured_fraction_theta_full 0.997
_diffrn_measured_fraction_theta_max 0.997
_diffrn_measurement_device_type 'Stoe IPDS-2'
_diffrn_measurement_method \w
_diffrn_radiation_monochromator graphite
_diffrn_radiation_source 'fine-focus sealed tube'
_diffrn_radiation_type MoK\a
_diffrn_radiation_wavelength 0.71073
_diffrn_reflns_av_R_equivalents 0.0286
_diffrn_reflns_av_sigmaI/netI 0.0143
_diffrn_reflns_limit_h_max 7
_diffrn_reflns_limit_h_min -7
_diffrn_reflns_limit_k_max 15
_diffrn_reflns_limit_k_min -15
_diffrn_reflns_limit_l_max 19
_diffrn_reflns_limit_l_min -19
_diffrn_reflns_number 16607
_diffrn_reflns_theta_full 27.97
_diffrn_reflns_theta_max 27.97
_diffrn_reflns_theta_min 2.23
_diffrn_standards_decay_% 0
_diffrn_standards_interval_time 0
_diffrn_standards_number 0
_exptl_absorpt_coefficient_mu 1.197
_exptl_absorpt_correction_T_max 0.895
_exptl_absorpt_correction_T_min 0.826
_exptl_absorpt_correction_type numerical
_exptl_absorpt_process_details '(X-SHAPE and X-RED32; Stoe & Cie, 2008)'
_exptl_crystal_colour green
_exptl_crystal_density_diffrn 1.585
_exptl_crystal_density_method 'not measured'
_exptl_crystal_description block
_exptl_crystal_F_000 480
_exptl_crystal_size_max 0.16
_exptl_crystal_size_mid 0.13
_exptl_crystal_size_min 0.09
_refine_diff_density_max 0.570
_refine_diff_density_min -0.207
_refine_ls_extinction_method none
_refine_ls_goodness_of_fit_ref 1.089
_refine_ls_hydrogen_treatment constr
_refine_ls_matrix_type full
_refine_ls_number_parameters 124
_refine_ls_number_reflns 2379
_refine_ls_number_restraints 0
_refine_ls_restrained_S_all 1.089
_refine_ls_R_factor_all 0.0334
_refine_ls_R_factor_gt 0.0287
_refine_ls_shift/su_max 0.001
_refine_ls_shift/su_mean 0.000
_refine_ls_structure_factor_coef Fsqd
_refine_ls_weighting_details 'calc w=1/[\s^2^(Fo^2^)+(0.0291P)^2^+0.4228P] where P=(Fo^2^+2Fc^2^)/3'
_refine_ls_weighting_scheme calc
_refine_ls_wR_factor_gt 0.0658
_refine_ls_wR_factor_ref 0.0676
_reflns_number_gt 2173
_reflns_number_total 2379
_reflns_threshold_expression I>2sigma(I)
_cod_data_source_file im2228.cif
_cod_data_source_block I
_cod_original_sg_symbol_H-M 'P 21/c'
_cod_database_code 2227651
_cod_database_fobs_code 2227651

loop_
_symmetry_equiv_pos_as_xyz
'x, y, z'
'-x, y+1/2, -z+1/2'
'-x, -y, -z'
'x, -y-1/2, z-1/2'

loop_
_atom_site_type_symbol
_atom_site_label
_atom_site_fract_x
_atom_site_fract_y
_atom_site_fract_z
_atom_site_U_iso_or_equiv
_atom_site_adp_type
_atom_site_calc_flag
_atom_site_refinement_flags
_atom_site_occupancy
_atom_site_disorder_assembly
_atom_site_disorder_group
Fe Fe1 1.0000 0.0000 0.5000 0.03128(10) Uani d S 1 . .
N N2 0.3720(3) 0.38242(17) 0.30355(13) 0.0541(4) Uani d . 1 . .
H H2 0.2544 0.3548 0.2697 0.065 Uiso calc R 1 . .
S S1 0.26743(7) 0.16763(4) 0.57486(3) 0.03779(11) Uani d . 1 . .
C C1 0.5284(3) 0.12116(14) 0.55629(11) 0.0334(3) Uani d . 1 . .
N N1 0.7106(3) 0.08926(14) 0.54301(11) 0.0430(4) Uani d . 1 . .
S S11 1.12064(9) -0.23939(5) 0.76873(3) 0.04587(13) Uani d . 1 . .
C C11 1.0730(3) -0.15568(16) 0.68107(12) 0.0371(4) Uani d . 1 . .
N N11 1.0414(3) -0.09600(16) 0.61976(11) 0.0490(4) Uani d . 1 . .
C C21 0.6655(4) 0.52070(17) 0.32949(15) 0.0522(5) Uani d . 1 . .
H H21 0.7402 0.5868 0.3113 0.063 Uiso calc R 1 . .
C C22 0.7421(3) 0.46922(17) 0.41067(13) 0.0425(4) Uani d . 1 . .
C C23 0.6230(4) 0.3727(2) 0.43548(15) 0.0571(6) Uani d . 1 . .
H H23 0.6699 0.3361 0.4895 0.069 Uiso calc R 1 . .
C C24 0.4368(4) 0.3310(2) 0.38090(17) 0.0620(6) Uani d . 1 . .
H H24 0.3550 0.2664 0.3979 0.074 Uiso calc R 1 . .
C C25 0.4812(4) 0.47453(19) 0.27648(15) 0.0555(6) Uani d . 1 . .
H H25 0.4323 0.5077 0.2213 0.067 Uiso calc R 1 . .
C C26 0.9479(4) 0.52118(18) 0.46271(14) 0.0494(5) Uani d . 1 . .
H H26 1.0085 0.5891 0.4410 0.059 Uiso calc R 1 . .

loop_
_atom_site_aniso_label
_atom_site_aniso_U_11
_atom_site_aniso_U_22
_atom_site_aniso_U_33
_atom_site_aniso_U_12
_atom_site_aniso_U_13
_atom_site_aniso_U_23
Fe1 0.02351(16) 0.04009(18) 0.03042(17) 0.00428(13) 0.00389(12) 0.00449(13)
N2 0.0395(9) 0.0612(11) 0.0580(11) -0.0001(8) -0.0097(8) -0.0187(9)
S1 0.0277(2) 0.0431(2) 0.0430(2) 0.00552(16) 0.00590(16) -0.00552(18)
C1 0.0305(8) 0.0355(8) 0.0338(8) -0.0023(6) 0.0025(6) -0.0036(6)
N1 0.0276(7) 0.0470(8) 0.0549(9) 0.0011(6) 0.0061(6) -0.0103(7)
S11 0.0449(3) 0.0521(3) 0.0399(2) 0.0004(2) 0.00183(19) 0.0133(2)
C11 0.0297(8) 0.0441(9) 0.0372(9) -0.0029(7) 0.0025(6) 0.0003(7)
N11 0.0494(9) 0.0565(10) 0.0395(8) -0.0047(8) -0.0020(7) 0.0121(7)
C21 0.0602(13) 0.0386(10) 0.0549(12) -0.0038(9) -0.0060(10) 0.0019(8)
C22 0.0389(9) 0.0434(10) 0.0435(10) -0.0004(7) -0.0029(8) -0.0071(8)
C23 0.0644(14) 0.0628(13) 0.0417(10) -0.0140(11) -0.0043(10) 0.0063(9)
C24 0.0612(14) 0.0671(14) 0.0573(13) -0.0247(12) 0.0048(11) -0.0017(11)
C25 0.0639(14) 0.0466(11) 0.0510(12) 0.0118(10) -0.0146(10) -0.0034(9)
C26 0.0510(11) 0.0445(10) 0.0504(11) -0.0050(8) -0.0048(9) 0.0022(8)

loop_
_atom_type_symbol
_atom_type_description
_atom_type_scat_dispersion_real
_atom_type_scat_dispersion_imag
_atom_type_scat_source
C C 0.0033 0.0016 'International Tables Vol C Tables 4.2.6.8 and 6.1.1.4'
N N 0.0061 0.0033 'International Tables Vol C Tables 4.2.6.8 and 6.1.1.4'
S S 0.1246 0.1234 'International Tables Vol C Tables 4.2.6.8 and 6.1.1.4'
Fe Fe 0.3463 0.8444 'International Tables Vol C Tables 4.2.6.8 and 6.1.1.4'
H H 0.0000 0.0000 'International Tables Vol C Tables 4.2.6.8 and 6.1.1.4'

loop_
_geom_angle_atom_site_label_1
_geom_angle_atom_site_label_2
_geom_angle_atom_site_label_3
_geom_angle_site_symmetry_1
_geom_angle_site_symmetry_3
_geom_angle
_geom_angle_publ_flag
N11 Fe1 N11 . 3_756 180.0 ?
N11 Fe1 N1 . . 90.39(7) ?
N11 Fe1 N1 3_756 . 89.61(7) y
N11 Fe1 N1 . 3_756 89.61(7) ?
N11 Fe1 N1 3_756 3_756 90.39(7) y
N1 Fe1 N1 . 3_756 180.0(9) ?
N11 Fe1 S1 . 3_656 89.26(5) ?
N11 Fe1 S1 3_756 3_656 90.74(5) y
N1 Fe1 S1 . 3_656 92.77(4) ?
N1 Fe1 S1 3_756 3_656 87.23(4) y
N11 Fe1 S1 . 1_655 90.74(5) ?
N11 Fe1 S1 3_756 1_655 89.26(5) y
N1 Fe1 S1 . 1_655 87.23(4) ?
N1 Fe1 S1 3_756 1_655 92.77(4) y
S1 Fe1 S1 3_656 1_655 180.0 ?
C25 N2 C24 . . 122.48(18) ?
C25 N2 H2 . . 118.8 ?
C24 N2 H2 . . 118.8 ?
C1 S1 Fe1 . 1_455 100.68(6) ?
N1 C1 S1 . . 179.60(19) ?
C1 N1 Fe1 . . 166.29(15) ?
N11 C11 S11 . . 179.25(19) ?
C11 N11 Fe1 . . 174.08(17) ?
C25 C21 C22 . . 120.0(2) ?
C25 C21 H21 . . 120.0 ?
C22 C21 H21 . . 120.0 ?
C23 C22 C21 . . 117.88(18) ?
C23 C22 C26 . . 125.17(19) ?
C21 C22 C26 . . 116.93(19) ?
C24 C23 C22 . . 120.0(2) ?
C24 C23 H23 . . 120.0 ?
C22 C23 H23 . . 120.0 ?
N2 C24 C23 . . 119.9(2) ?
N2 C24 H24 . . 120.1 ?
C23 C24 H24 . . 120.1 ?
N2 C25 C21 . . 119.8(2) ?
N2 C25 H25 . . 120.1 ?
C21 C25 H25 . . 120.1 ?
C26 C26 C22 3_766 . 124.7(3) ?
C26 C26 H26 3_766 . 117.6 ?
C22 C26 H26 . . 117.6 ?

loop_
_geom_bond_atom_site_label_1
_geom_bond_atom_site_label_2
_geom_bond_site_symmetry_2
_geom_bond_distance
_geom_bond_publ_flag
Fe1 N11 . 2.1090(16) y
Fe1 N11 3_756 2.1090(16) ?
Fe1 N1 . 2.1165(15) y
Fe1 N1 3_756 2.1165(15) ?
Fe1 S1 3_656 2.6375(5) y
Fe1 S1 1_655 2.6375(5) ?
N2 C25 . 1.320(3) ?
N2 C24 . 1.324(3) ?
N2 H2 . 0.8600 ?
S1 C1 . 1.6437(17) ?
S1 Fe1 1_455 2.6375(5) y
C1 N1 . 1.147(2) ?
S11 C11 . 1.6345(19) ?
C11 N11 . 1.150(2) ?
C21 C25 . 1.359(3) ?
C21 C22 . 1.387(3) ?
C21 H21 . 0.9300 ?
C22 C23 . 1.378(3) ?
C22 C26 . 1.469(3) ?
C23 C24 . 1.360(3) ?
C23 H23 . 0.9300 ?
C24 H24 . 0.9300 ?
C25 H25 . 0.9300 ?
C26 C26 3_766 1.307(4) ?
C26 H26 . 0.9300 ?
